data_7037155
loop_
_publ_author_name
'Li, Xiaoshuang'
'Li, Chao'
'Gong, Pifu'
'Lin, Zheshuai'
'Yao, Jiyong'
'Wu, Yicheng'

_publ_section_title
;
 Syntheses, crystal structures and physical properties of three new
 chalcogenides: NaGaGe3Se8, K3Ga3Ge7S20, and K3Ga3Ge7Se20.
;
_journal_issue 2
_journal_name_full 'Dalton transactions (Cambridge, England : 2003)'
_journal_page_first 532
_journal_page_last 538
_journal_paper_doi 10.1039/c5dt03682h
_journal_volume 45
_journal_year 2015
_chemical_formula_sum 'Ga3 Ge7 K3 Se20'
_chemical_formula_weight 2413.79
_chemical_name_systematic
; 
 ? 
;
_space_group_IT_number 14
_symmetry_cell_setting monoclinic
_symmetry_space_group_name_Hall '-P 2ybc'
_symmetry_space_group_name_H-M 'P 1 21/c 1'
_atom_sites_solution_hydrogens none
_atom_sites_solution_primary direct
_atom_sites_solution_secondary difmap
_audit_creation_method SHELXL-97
_audit_update_record
;
2015-09-07 deposited with the CCDC.
2015-11-03 downloaded from the CCDC.
;
_cell_angle_alpha 90.00
_cell_angle_beta 90.433(5)
_cell_angle_gamma 90.00
_cell_formula_units_Z 2
_cell_length_a 7.0520(4)
_cell_length_b 39.033(2)
_cell_length_c 6.9488(4)
_cell_measurement_reflns_used 2293
_cell_measurement_temperature 153.1500
_cell_measurement_theta_max 27.7420
_cell_measurement_theta_min 3.8900
_cell_volume 1912.68(18)
_computing_structure_refinement 'SHELXL-97 (Sheldrick, 1997)'
_computing_structure_solution 'SHELXS-97 (Sheldrick, 1990)'
_diffrn_ambient_temperature 153.1500
_diffrn_measured_fraction_theta_full 0.996
_diffrn_measured_fraction_theta_max 0.996
_diffrn_measurement_device_type 'Xcalibur, Sapphire3, Gemini ultra'
_diffrn_measurement_method dtprofit.ref
_diffrn_radiation_monochromator graphite
_diffrn_radiation_source 'fine-focus sealed tube'
_diffrn_radiation_type MoK\a
_diffrn_radiation_wavelength 0.71073
_diffrn_reflns_av_R_equivalents 0.0887
_diffrn_reflns_av_sigmaI/netI 0.0852
_diffrn_reflns_limit_h_max 8
_diffrn_reflns_limit_h_min -5
_diffrn_reflns_limit_k_max 48
_diffrn_reflns_limit_k_min -47
_diffrn_reflns_limit_l_max 8
_diffrn_reflns_limit_l_min -7
_diffrn_reflns_number 13485
_diffrn_reflns_theta_full 26.37
_diffrn_reflns_theta_max 26.37
_diffrn_reflns_theta_min 3.56
_exptl_absorpt_coefficient_mu 26.854
_exptl_absorpt_correction_T_max 1.00000
_exptl_absorpt_correction_T_min 0.49894
_exptl_absorpt_correction_type multi-scan
_exptl_absorpt_process_details 'face indexed'
_exptl_crystal_colour orange
_exptl_crystal_density_diffrn 4.191
_exptl_crystal_density_method 'not measured'
_exptl_crystal_description Prism
_exptl_crystal_F_000 2108
_refine_diff_density_max 1.418
_refine_diff_density_min -1.559
_refine_diff_density_rms 0.321
_refine_ls_extinction_coef 0.00142(11)
_refine_ls_extinction_expression Fc^*^=kFc[1+0.001xFc^2^\l^3^/sin(2\q)]^-1/4^
_refine_ls_extinction_method SHELXL
_refine_ls_goodness_of_fit_ref 1.033
_refine_ls_hydrogen_treatment none
_refine_ls_matrix_type full
_refine_ls_number_parameters 152
_refine_ls_number_reflns 3915
_refine_ls_number_restraints 0
_refine_ls_restrained_S_all 1.033
_refine_ls_R_factor_all 0.0708
_refine_ls_R_factor_gt 0.0502
_refine_ls_shift/su_max 0.001
_refine_ls_shift/su_mean 0.000
_refine_ls_structure_factor_coef Fsqd
_refine_ls_weighting_details 'calc w=1/[\s^2^(Fo^2^)+(0.0400P)^2^+0.0000P] where P=(Fo^2^+2Fc^2^)/3'
_refine_ls_weighting_scheme calc
_refine_ls_wR_factor_gt 0.1048
_refine_ls_wR_factor_ref 0.1160
_reflns_number_gt 3031
_reflns_number_total 3915
_reflns_threshold_expression >2sigma(I)
_cod_data_source_file c5dt03682h2.cif
_cod_data_source_block a
_cod_depositor_comments 'Adding full bibliography for 7037153--7037155.cif.'
_cod_original_cell_volume 1912.67(19)
_cod_original_sg_symbol_H-M P21/c
_cod_database_code 7037155

loop_
_symmetry_equiv_pos_as_xyz
'x, y, z'
'-x, y+1/2, -z+1/2'
'-x, -y, -z'
'x, -y-1/2, z-1/2'

loop_
_atom_site_label
_atom_site_type_symbol
_atom_site_fract_x
_atom_site_fract_y
_atom_site_fract_z
_atom_site_U_iso_or_equiv
_atom_site_adp_type
_atom_site_occupancy
_atom_site_symmetry_multiplicity
_atom_site_calc_flag
_atom_site_refinement_flags
K1 K 0.0363(9) 0.83429(13) 0.1945(8) 0.129(2) Uani 1 1 d .
K2 K 0.5000 0.0000 0.5000 0.122(3) Uani 1 2 d S
Ga1 Ga 0.41506(13) 0.09195(3) 0.27271(17) 0.0168(3) Uani 0.30 1 d P
Ge1 Ge 0.41506(13) 0.09195(3) 0.27271(17) 0.0168(3) Uani 0.70 1 d P
Ga2 Ga 0.08860(13) 0.03581(3) 0.02505(17) 0.0175(3) Uani 0.30 1 d P
Ge2 Ge 0.08860(13) 0.03581(3) 0.02505(17) 0.0175(3) Uani 0.70 1 d P
Ga3 Ga 0.08905(12) 0.60397(3) 0.18171(17) 0.0167(3) Uani 0.30 1 d P
Ge3 Ge 0.08905(12) 0.60397(3) 0.18171(17) 0.0167(3) Uani 0.70 1 d P
Ga4 Ga 0.59998(13) 0.17838(2) 0.28343(17) 0.0174(3) Uani 0.30 1 d P
Ge4 Ge 0.59998(13) 0.17838(2) 0.28343(17) 0.0174(3) Uani 0.70 1 d P
Ga5 Ga 0.37485(13) 0.25996(3) 0.09974(17) 0.0197(3) Uani 0.30 1 d P
Ge5 Ge 0.37485(13) 0.25996(3) 0.09974(17) 0.0197(3) Uani 0.70 1 d P
Se1 Se 0.43327(14) 0.14110(3) 0.07577(17) 0.0236(3) Uani 1 1 d .
Se2 Se 0.16931(13) 0.41529(3) 0.00000(18) 0.0246(3) Uani 1 1 d .
Se3 Se 0.65711(13) 0.41389(3) 0.00816(17) 0.0242(3) Uani 1 1 d .
Se4 Se 0.41715(13) 0.04520(3) 0.0519(2) 0.0309(3) Uani 1 1 d .
Se5 Se 0.66183(13) 0.22956(3) 0.11694(18) 0.0238(3) Uani 1 1 d .
Se6 Se 0.46297(15) 0.31859(3) 0.09200(18) 0.0272(3) Uani 1 1 d .
Se7 Se 0.10017(14) 0.58550(3) 0.50407(17) 0.0254(3) Uani 1 1 d .
Se8 Se 0.03259(14) 0.49695(3) 0.24383(17) 0.0250(3) Uani 1 1 d .
Se9 Se 0.07129(13) 0.66449(3) 0.18851(18) 0.0235(3) Uani 1 1 d .
Se10 Se 0.16064(14) 0.25471(3) 0.35370(19) 0.0320(3) Uani 1 1 d .

loop_
_atom_site_aniso_label
_atom_site_aniso_U_11
_atom_site_aniso_U_22
_atom_site_aniso_U_33
_atom_site_aniso_U_23
_atom_site_aniso_U_13
_atom_site_aniso_U_12
K1 0.253(6) 0.089(4) 0.045(3) 0.011(3) -0.011(4) -0.073(4)
K2 0.138(5) 0.064(4) 0.164(9) 0.052(5) 0.026(5) 0.006(4)
Ga1 0.0141(5) 0.0168(6) 0.0194(7) -0.0002(5) -0.0025(4) -0.0020(4)
Ge1 0.0141(5) 0.0168(6) 0.0194(7) -0.0002(5) -0.0025(4) -0.0020(4)
Ga2 0.0237(5) 0.0144(5) 0.0146(7) -0.0048(4) -0.0025(4) -0.0034(4)
Ge2 0.0237(5) 0.0144(5) 0.0146(7) -0.0048(4) -0.0025(4) -0.0034(4)
Ga3 0.0144(5) 0.0174(6) 0.0184(7) 0.0011(5) -0.0018(4) -0.0018(4)
Ge3 0.0144(5) 0.0174(6) 0.0184(7) 0.0011(5) -0.0018(4) -0.0018(4)
Ga4 0.0231(5) 0.0115(5) 0.0176(7) -0.0008(4) -0.0014(4) 0.0017(4)
Ge4 0.0231(5) 0.0115(5) 0.0176(7) -0.0008(4) -0.0014(4) 0.0017(4)
Ga5 0.0256(5) 0.0145(5) 0.0190(7) 0.0021(5) -0.0007(4) 0.0012(4)
Ge5 0.0256(5) 0.0145(5) 0.0190(7) 0.0021(5) -0.0007(4) 0.0012(4)
Se1 0.0323(6) 0.0209(6) 0.0176(7) 0.0018(5) -0.0072(4) -0.0041(4)
Se2 0.0159(5) 0.0372(7) 0.0206(7) -0.0113(5) -0.0016(4) -0.0031(4)
Se3 0.0168(5) 0.0375(7) 0.0184(7) -0.0066(5) -0.0034(4) 0.0030(4)
Se4 0.0204(5) 0.0261(6) 0.0462(9) -0.0192(5) 0.0015(5) -0.0015(4)
Se5 0.0248(5) 0.0194(6) 0.0273(8) 0.0083(5) 0.0028(4) 0.0020(4)
Se6 0.0460(6) 0.0153(6) 0.0205(8) -0.0011(5) 0.0073(5) -0.0011(4)
Se7 0.0345(6) 0.0251(6) 0.0166(7) 0.0025(5) -0.0042(5) -0.0072(4)
Se8 0.0430(6) 0.0223(6) 0.0097(6) 0.0034(5) -0.0023(5) 0.0060(4)
Se9 0.0204(5) 0.0162(5) 0.0339(8) 0.0017(5) -0.0021(4) 0.0008(4)
Se10 0.0260(5) 0.0461(7) 0.0238(8) 0.0087(6) 0.0012(5) 0.0010(5)

loop_
_atom_type_symbol
_atom_type_description
_atom_type_scat_dispersion_real
_atom_type_scat_dispersion_imag
_atom_type_scat_source
K K 0.2009 0.2494 'International Tables Vol C Tables 4.2.6.8 and 6.1.1.4'
Ga Ga 0.2307 1.6083 'International Tables Vol C Tables 4.2.6.8 and 6.1.1.4'
Ge Ge 0.1547 1.8001 'International Tables Vol C Tables 4.2.6.8 and 6.1.1.4'
Se Se -0.0929 2.2259 'International Tables Vol C Tables 4.2.6.8 and 6.1.1.4'

loop_
_geom_angle_atom_site_label_1
_geom_angle_atom_site_label_2
_geom_angle_atom_site_label_3
_geom_angle
_geom_angle_site_symmetry_1
_geom_angle_site_symmetry_3
Se10 K1 Se7 147.80(17) 2 4_575
Se10 K1 Se9 97.83(12) 2 4_576
Se7 K1 Se9 111.33(14) 4_575 4_576
Se10 K1 Se9 86.91(12) 2 4_575
Se7 K1 Se9 65.97(9) 4_575 4_575
Se9 K1 Se9 171.7(2) 4_576 4_575
Se10 K1 Se6 105.22(15) 2 2_655
Se7 K1 Se6 99.81(12) 4_575 2_655
Se9 K1 Se6 63.97(10) 4_576 2_655
Se9 K1 Se6 108.30(17) 4_575 2_655
Se10 K1 Se6 61.62(9) 2 2
Se7 K1 Se6 114.45(18) 4_575 2
Se9 K1 Se6 71.28(11) 4_576 2
Se9 K1 Se6 117.00(15) 4_575 2
Se6 K1 Se6 131.04(14) 2_655 2
Se10 K1 Se1 80.47(11) 2 3_565
Se7 K1 Se1 72.78(11) 4_575 3_565
Se9 K1 Se1 121.97(18) 4_576 3_565
Se9 K1 Se1 65.40(10) 4_575 3_565
Se6 K1 Se1 171.61(14) 2_655 3_565
Se6 K1 Se1 57.00(9) 2 3_565
Se10 K1 Se5 65.91(10) 2 3_665
Se7 K1 Se5 107.02(14) 4_575 3_665
Se9 K1 Se5 121.48(17) 4_576 3_665
Se9 K1 Se5 54.43(9) 4_575 3_665
Se6 K1 Se5 67.34(11) 2_655 3_665
Se6 K1 Se5 127.33(12) 2 3_665
Se1 K1 Se5 110.53(13) 3_565 3_665
Se3 K2 Se3 180.000(11) 4_566 2_645
Se3 K2 Se4 66.40(3) 4_566 .
Se3 K2 Se4 113.60(3) 2_645 .
Se3 K2 Se4 113.60(3) 4_566 3_656
Se3 K2 Se4 66.40(3) 2_645 3_656
Se4 K2 Se4 180.00(3) . 3_656
Se3 K2 Se8 76.07(2) 4_566 2_645
Se3 K2 Se8 103.93(2) 2_645 2_645
Se4 K2 Se8 76.22(2) . 2_645
Se4 K2 Se8 103.78(2) 3_656 2_645
Se3 K2 Se8 103.93(2) 4_566 4_566
Se3 K2 Se8 76.07(2) 2_645 4_566
Se4 K2 Se8 103.78(2) . 4_566
Se4 K2 Se8 76.22(2) 3_656 4_566
Se8 K2 Se8 180.0 2_645 4_566
Se3 K2 Ga1 36.21(2) 4_566 .
Se3 K2 Ga1 143.79(2) 2_645 .
Se4 K2 Ga1 36.27(2) . .
Se4 K2 Ga1 143.73(2) 3_656 .
Se8 K2 Ga1 88.81(2) 2_645 .
Se8 K2 Ga1 91.19(2) 4_566 .
Se3 K2 Ga1 143.79(2) 4_566 3_656
Se3 K2 Ga1 36.21(2) 2_645 3_656
Se4 K2 Ga1 143.73(2) . 3_656
Se4 K2 Ga1 36.27(2) 3_656 3_656
Se8 K2 Ga1 91.19(2) 2_645 3_656
Se8 K2 Ga1 88.81(2) 4_566 3_656
Ga1 K2 Ga1 180.00(3) . 3_656
Se3 K2 Ge1 143.79(2) 4_566 3_656
Se3 K2 Ge1 36.21(2) 2_645 3_656
Se4 K2 Ge1 143.73(2) . 3_656
Se4 K2 Ge1 36.27(2) 3_656 3_656
Se8 K2 Ge1 91.19(2) 2_645 3_656
Se8 K2 Ge1 88.81(2) 4_566 3_656
Ga1 K2 Ge1 180.00(3) . 3_656
Ga1 K2 Ge1 0.000(12) 3_656 3_656
Se1 Ga1 Se3 115.91(5) . 4_566
Se1 Ga1 Se2 121.76(5) . 4_566
Se3 Ga1 Se2 93.15(6) 4_566 4_566
Se1 Ga1 Se4 104.38(6) . .
Se3 Ga1 Se4 111.30(5) 4_566 .
Se2 Ga1 Se4 110.23(5) 4_566 .
Se1 Ga1 K2 163.31(5) . .
Se3 Ga1 K2 62.05(3) 4_566 .
Se2 Ga1 K2 74.68(4) 4_566 .
Se4 Ga1 K2 64.02(4) . .
Se4 Ga2 Se7 115.69(6) . 2_545
Se4 Ga2 Se8 107.93(5) . 4_565
Se7 Ga2 Se8 106.43(6) 2_545 4_565
Se4 Ga2 Se8 113.92(6) . 2_545
Se7 Ga2 Se8 112.18(6) 2_545 2_545
Se8 Ga2 Se8 98.90(5) 4_565 2_545
Se2 Ga3 Se3 101.34(6) 3_565 3_665
Se2 Ga3 Se7 115.88(6) 3_565 .
Se3 Ga3 Se7 115.18(6) 3_665 .
Se2 Ga3 Se9 106.93(5) 3_565 .
Se3 Ga3 Se9 110.48(5) 3_665 .
Se7 Ga3 Se9 106.75(6) . .
Se5 Ga4 Se1 108.47(6) . .
Se5 Ga4 Se6 118.88(6) . 4_566
Se1 Ga4 Se6 112.41(6) . 4_566
Se5 Ga4 Se9 92.83(5) . 2_645
Se1 Ga4 Se9 112.92(6) . 2_645
Se6 Ga4 Se9 109.93(6) 4_566 2_645
Se10 Ga5 Se10 96.46(5) . 4_565
Se10 Ga5 Se5 118.57(6) . .
Se10 Ga5 Se5 117.65(6) 4_565 .
Se10 Ga5 Se6 105.80(6) . .
Se10 Ga5 Se6 112.75(6) 4_565 .
Se5 Ga5 Se6 105.24(5) . .
Ga4 Se1 Ga1 100.13(6) . .
Ga4 Se1 K1 123.95(9) . 3_565
Ga1 Se1 K1 115.34(8) . 3_565
Ge3 Se2 Ga3 0.00(5) 3_565 3_565
Ge3 Se2 Ga1 99.95(6) 3_565 4_565
Ga3 Se2 Ga1 99.95(6) 3_565 4_565
Ge3 Se2 Ge1 99.95(6) 3_565 4_565
Ga3 Se2 Ge1 99.95(6) 3_565 4_565
Ga1 Se2 Ge1 0.00(6) 4_565 4_565
Ge3 Se3 Ga3 0.00(7) 3_665 3_665
Ge3 Se3 Ga1 97.61(6) 3_665 4_565
Ga3 Se3 Ga1 97.61(6) 3_665 4_565
Ge3 Se3 Ge1 97.61(6) 3_665 4_565
Ga3 Se3 Ge1 97.61(6) 3_665 4_565
Ga1 Se3 Ge1 0.00(6) 4_565 4_565
Ge3 Se3 K2 121.00(5) 3_665 2_655
Ga3 Se3 K2 121.00(5) 3_665 2_655
Ga1 Se3 K2 81.74(4) 4_565 2_655
Ge1 Se3 K2 81.74(4) 4_565 2_655
Ga2 Se4 Ga1 99.17(5) . .
Ga2 Se4 K2 98.32(5) . .
Ga1 Se4 K2 79.71(5) . .
Ga5 Se5 Ga4 106.95(5) . .
Ga5 Se5 K1 139.59(10) . 3_665
Ga4 Se5 K1 80.54(8) . 3_665
Ge4 Se6 Ga4 0.00(5) 4_565 4_565
Ge4 Se6 Ga5 100.25(5) 4_565 .
Ga4 Se6 Ga5 100.25(5) 4_565 .
Ge4 Se6 K1 87.81(9) 4_565 2_645
Ga4 Se6 K1 87.81(9) 4_565 2_645
Ga5 Se6 K1 112.50(9) . 2_645
Ge4 Se6 K1 135.89(9) 4_565 2_545
Ga4 Se6 K1 135.89(9) 4_565 2_545
Ga5 Se6 K1 84.55(9) . 2_545
K1 Se6 K1 131.04(14) 2_645 2_545
Ga3 Se7 Ge2 98.94(6) . 2
Ga3 Se7 Ga2 98.94(6) . 2
Ge2 Se7 Ga2 0.00(5) 2 2
Ga3 Se7 K1 94.82(10) . 4_576
Ge2 Se7 K1 135.03(13) 2 4_576
Ga2 Se7 K1 135.03(13) 2 4_576
Ge2 Se8 Ga2 0.00(5) 4_566 4_566
Ge2 Se8 Ge2 81.10(5) 4_566 2
Ga2 Se8 Ge2 81.10(5) 4_566 2
Ge2 Se8 Ga2 81.10(5) 4_566 2
Ga2 Se8 Ga2 81.10(5) 4_566 2
Ge2 Se8 Ga2 0.00(5) 2 2
Ge2 Se8 K2 104.51(4) 4_566 2_655
Ga2 Se8 K2 104.51(4) 4_566 2_655
Ge2 Se8 K2 127.79(5) 2 2_655
Ga2 Se8 K2 127.79(5) 2 2_655
Ga3 Se9 Ge4 100.18(5) . 2_655
Ga3 Se9 Ga4 100.18(5) . 2_655
Ge4 Se9 Ga4 0.00(7) 2_655 2_655
Ga3 Se9 K1 89.84(9) . 4_575
Ge4 Se9 K1 98.09(12) 2_655 4_575
Ga4 Se9 K1 98.09(12) 2_655 4_575
Ga3 Se9 K1 92.15(9) . 4_576
Ge4 Se9 K1 89.47(12) 2_655 4_576
Ga4 Se9 K1 89.47(12) 2_655 4_576
K1 Se9 K1 171.7(2) 4_575 4_576
Ga5 Se10 Ge5 98.93(5) . 4_566
Ga5 Se10 Ga5 98.93(5) . 4_566
Ge5 Se10 Ga5 0.00(6) 4_566 4_566
Ga5 Se10 K1 96.35(11) . 2_545
Ge5 Se10 K1 123.54(11) 4_566 2_545
Ga5 Se10 K1 123.54(11) 4_566 2_545

loop_
_geom_bond_atom_site_label_1
_geom_bond_atom_site_label_2
_geom_bond_distance
_geom_bond_site_symmetry_2
K1 Se10 3.418(5) 2
K1 Se7 3.430(5) 4_575
K1 Se9 3.440(5) 4_576
K1 Se9 3.527(5) 4_575
K1 Se6 3.869(6) 2_655
K1 Se6 3.880(6) 2
K1 Se1 3.914(6) 3_565
K1 Se5 3.936(7) 3_665
K2 Se3 3.5392(11) 4_566
K2 Se3 3.5392(11) 2_645
K2 Se4 3.6225(14) .
K2 Se4 3.6225(14) 3_656
K2 Se8 3.7194(11) 2_645
K2 Se8 3.7194(11) 4_566
K2 Ga1 3.9648(11) .
K2 Ga1 3.9648(11) 3_656
K2 Ge1 3.9648(11) 3_656
Ga1 Se1 2.3607(15) .
Ga1 Se3 2.3665(15) 4_566
Ga1 Se2 2.3704(15) 4_566
Ga1 Se4 2.3841(15) .
Ga2 Se4 2.3518(13) .
Ga2 Se7 2.3601(14) 2_545
Ga2 Se8 2.3661(15) 4_565
Ga2 Se8 2.3731(16) 2_545
Ga3 Se2 2.3333(14) 3_565
Ga3 Se3 2.3382(14) 3_665
Ga3 Se7 2.3539(16) .
Ga3 Se9 2.3660(14) .
Ga4 Se5 2.3509(14) .
Ga4 Se1 2.3570(15) .
Ga4 Se6 2.3615(17) 4_566
Ga4 Se9 2.3873(13) 2_645
Ga5 Se10 2.3406(16) .
Ga5 Se10 2.3439(16) 4_565
Ga5 Se5 2.3484(13) .
Ga5 Se6 2.3721(14) .
Se1 K1 3.914(6) 3_565
Se2 Ge3 2.3333(14) 3_565
Se2 Ga3 2.3333(14) 3_565
Se2 Ga1 2.3704(15) 4_565
Se2 Ge1 2.3704(15) 4_565
Se3 Ge3 2.3382(14) 3_665
Se3 Ga3 2.3382(14) 3_665
Se3 Ga1 2.3665(15) 4_565
Se3 Ge1 2.3665(15) 4_565
Se3 K2 3.5392(11) 2_655
Se5 K1 3.936(7) 3_665
Se6 Ge4 2.3615(17) 4_565
Se6 Ga4 2.3615(17) 4_565
Se6 K1 3.869(6) 2_645
Se6 K1 3.880(6) 2_545
Se7 Ge2 2.3601(14) 2
Se7 Ga2 2.3601(14) 2
Se7 K1 3.430(5) 4_576
Se8 Ge2 2.3661(15) 4_566
Se8 Ga2 2.3661(15) 4_566
Se8 Ge2 2.3731(16) 2
Se8 Ga2 2.3731(16) 2
Se8 K2 3.7194(11) 2_655
Se9 Ge4 2.3873(13) 2_655
Se9 Ga4 2.3873(13) 2_655
Se9 K1 3.440(5) 4_575
Se9 K1 3.527(5) 4_576
Se10 Ge5 2.3439(16) 4_566
Se10 Ga5 2.3439(16) 4_566
Se10 K1 3.418(5) 2_545
